data_4504150
loop_
_publ_author_name
'Barreiro, Elena'
'Casas, Jos\'e S.'
'Couce, Mar\'ia D.'
'S\'anchez, Agust\'in'
'Sordo, Jos\'e'
'Varela, Jos\'e M.'
'V\'azquez-L\'opez, Ezequiel M.'

_publ_section_title
;
 The Influence of 5-Substituents on the Supramolecular Structures of
 Rhodanine Derivatives
;
_journal_issue 10
_journal_name_full 'Crystal Growth &amp; Design'
_journal_page_first 1964
_journal_paper_doi 10.1021/cg060859d
_journal_volume 7
_journal_year 2007
_chemical_formula_sum 'C10 H7 N O S2'
_chemical_formula_weight 221.29
_chemical_name_systematic
;
 ?
;
_space_group_IT_number 14
_symmetry_cell_setting monoclinic
_symmetry_space_group_name_Hall '-P 2yn'
_symmetry_space_group_name_H-M 'P 1 21/n 1'
_atom_sites_solution_hydrogens geom
_atom_sites_solution_primary direct
_atom_sites_solution_secondary difmap
_audit_creation_method SHELXL-97
_cell_angle_alpha 90.00
_cell_angle_beta 100.5380(10)
_cell_angle_gamma 90.00
_cell_formula_units_Z 8
_cell_length_a 11.7926(9)
_cell_length_b 7.1528(5)
_cell_length_c 23.8166(17)
_cell_measurement_temperature 293(2)
_cell_volume 1975.0(2)
_computing_cell_refinement 'Bruker SMART'
_computing_data_collection 'Bruker SMART'
_computing_data_reduction 'Bruker SHELXTL'
_computing_molecular_graphics 'Bruker SHELXTL'
_computing_publication_material 'Bruker SHELXTL'
_computing_structure_refinement 'SHELXL-97 (Sheldrick, 1997)'
_computing_structure_solution 'SHELXS-97 (Sheldrick, 1990)'
_diffrn_ambient_temperature 293(2)
_diffrn_measured_fraction_theta_full 0.946
_diffrn_measured_fraction_theta_max 0.946
_diffrn_measurement_device_type 'CCD area detector'
_diffrn_measurement_method 'phi and omega scans'
_diffrn_radiation_monochromator graphite
_diffrn_radiation_source 'fine-focus sealed tube'
_diffrn_radiation_type MoK\a
_diffrn_radiation_wavelength 0.71073
_diffrn_reflns_av_R_equivalents 0.0358
_diffrn_reflns_av_sigmaI/netI 0.0622
_diffrn_reflns_limit_h_max 15
_diffrn_reflns_limit_h_min -14
_diffrn_reflns_limit_k_max 9
_diffrn_reflns_limit_k_min -5
_diffrn_reflns_limit_l_max 31
_diffrn_reflns_limit_l_min -30
_diffrn_reflns_number 11179
_diffrn_reflns_theta_full 28.01
_diffrn_reflns_theta_max 28.01
_diffrn_reflns_theta_min 1.74
_exptl_absorpt_coefficient_mu 0.500
_exptl_absorpt_correction_T_max 1.000000
_exptl_absorpt_correction_T_min 0.787313
_exptl_absorpt_correction_type multi-scan
_exptl_crystal_colour yellow
_exptl_crystal_density_diffrn 1.488
_exptl_crystal_density_method 'not measured'
_exptl_crystal_description prism
_exptl_crystal_F_000 912
_exptl_crystal_size_max .15
_exptl_crystal_size_mid .29
_exptl_crystal_size_min .39
_refine_diff_density_max 0.230
_refine_diff_density_min -0.216
_refine_diff_density_rms 0.046
_refine_ls_extinction_method none
_refine_ls_goodness_of_fit_ref 0.861
_refine_ls_hydrogen_treatment mixed
_refine_ls_matrix_type full
_refine_ls_number_parameters 259
_refine_ls_number_reflns 4526
_refine_ls_number_restraints 0
_refine_ls_restrained_S_all 0.861
_refine_ls_R_factor_all 0.0875
_refine_ls_R_factor_gt 0.0391
_refine_ls_shift/su_max 0.000
_refine_ls_shift/su_mean 0.000
_refine_ls_structure_factor_coef Fsqd
_refine_ls_weighting_details 'calc w=1/[\s^2^(Fo^2^)+(0.0406P)^2^+0.0000P] where P=(Fo^2^+2Fc^2^)/3'
_refine_ls_weighting_scheme calc
_refine_ls_wR_factor_gt 0.0778
_refine_ls_wR_factor_ref 0.0878
_reflns_number_gt 2652
_reflns_number_total 4526
_reflns_threshold_expression >2sigma(I)
_cod_data_source_file cg060859dsi20070710_043617.cif
_cod_data_source_block 1
_cod_depositor_comments
;
The following automatic conversions were performed:

'_symmetry_cell_setting' value 'Monoclinic' changed to 'monoclinic'
according to /home/saulius/struct/CIF-dictionaries/cif_core.dic
dictionary named 'cif_core.dic' version 2.4.1 from 2010-06-29.

Automatic conversion script
Id: cif_fix_values 1715 2011-07-08 13:25:40Z adriana 
;
_cod_original_sg_symbol_H-M P21/n
_cod_database_code 4504150

loop_
_symmetry_equiv_pos_as_xyz
'x, y, z'
'-x+1/2, y+1/2, -z+1/2'
'-x, -y, -z'
'x-1/2, -y-1/2, z-1/2'

loop_
_atom_site_label
_atom_site_type_symbol
_atom_site_fract_x
_atom_site_fract_y
_atom_site_fract_z
_atom_site_U_iso_or_equiv
_atom_site_adp_type
_atom_site_occupancy
_atom_site_symmetry_multiplicity
_atom_site_calc_flag
_atom_site_refinement_flags
S1A S 0.24512(5) 0.33062(9) 0.05824(2) 0.04778(17) Uani 1 1 d .
O1A O -0.04206(12) 0.1515(2) 0.09064(6) 0.0541(4) Uani 1 1 d .
N1A N 0.03774(15) 0.2440(3) 0.01443(7) 0.0435(4) Uani 1 1 d .
C1A C 0.04078(17) 0.2084(3) 0.07183(8) 0.0400(5) Uani 1 1 d .
H1A H -0.0272(18) 0.220(3) -0.0109(8) 0.048 Uiso 1 1 d .
S2A S 0.15168(6) 0.36064(11) -0.06610(3) 0.0690(2) Uani 1 1 d .
C2A C 0.13551(18) 0.3086(3) -0.00149(9) 0.0445(6) Uani 1 1 d .
C3A C 0.15580(16) 0.2518(3) 0.10462(8) 0.0366(5) Uani 1 1 d .
C4A C 0.17989(16) 0.2225(3) 0.16122(8) 0.0373(5) Uani 1 1 d .
H4A H 0.1187 0.1748 0.1765 0.045 Uiso 1 1 calc R
C5A C 0.28500(16) 0.2525(3) 0.20289(8) 0.0340(5) Uani 1 1 d .
C6A C 0.38595(17) 0.3278(3) 0.19054(8) 0.0395(5) Uani 1 1 d .
H6A H 0.3901 0.3566 0.1529 0.047 Uiso 1 1 calc R
C7A C 0.48011(17) 0.3608(3) 0.23279(9) 0.0441(5) Uani 1 1 d .
H7A H 0.5471 0.4111 0.2236 0.053 Uiso 1 1 calc R
C8A C 0.47503(18) 0.3190(3) 0.28894(9) 0.0473(6) Uani 1 1 d .
H8A H 0.5380 0.3436 0.3177 0.057 Uiso 1 1 calc R
C9A C 0.37672(18) 0.2410(3) 0.30222(9) 0.0474(6) Uani 1 1 d .
H9A H 0.3737 0.2110 0.3399 0.057 Uiso 1 1 calc R
C10A C 0.28284(17) 0.2073(3) 0.25988(8) 0.0404(5) Uani 1 1 d .
H10A H 0.2169 0.1537 0.2693 0.048 Uiso 1 1 calc R
S1B S -0.47946(4) 0.24644(9) -0.02385(2) 0.04534(16) Uani 1 1 d .
O1B O -0.17764(11) 0.1455(2) -0.05415(6) 0.0490(4) Uani 1 1 d .
N1B N -0.27006(15) 0.1830(3) 0.02175(7) 0.0425(5) Uani 1 1 d .
C1B C -0.26642(16) 0.1696(3) -0.03540(8) 0.0359(5) Uani 1 1 d .
H1B H -0.2091(17) 0.180(3) 0.0462(8) 0.043 Uiso 1 1 d .
S2B S -0.39664(6) 0.25104(11) 0.10144(2) 0.0647(2) Uani 1 1 d .
C2B C -0.37327(18) 0.2240(3) 0.03691(8) 0.0411(5) Uani 1 1 d .
C3B C -0.38322(16) 0.1915(3) -0.06947(8) 0.0341(5) Uani 1 1 d .
C4B C -0.40334(16) 0.1659(3) -0.12627(8) 0.0357(5) Uani 1 1 d .
H4B H -0.3396 0.1277 -0.1412 0.043 Uiso 1 1 calc R
C5B C -0.50873(16) 0.1884(3) -0.16809(8) 0.0347(5) Uani 1 1 d .
C6B C -0.61120(17) 0.2581(3) -0.15552(9) 0.0442(5) Uani 1 1 d .
H6B H -0.6163 0.2837 -0.1178 0.053 Uiso 1 1 calc R
C7B C -0.70504(18) 0.2897(3) -0.19781(9) 0.0520(6) Uani 1 1 d .
H7B H -0.7730 0.3358 -0.1885 0.062 Uiso 1 1 calc R
C8B C -0.69884(19) 0.2532(4) -0.25401(9) 0.0548(6) Uani 1 1 d .
H8B H -0.7618 0.2781 -0.2827 0.066 Uiso 1 1 calc R
C9B C -0.59942(19) 0.1798(3) -0.26746(9) 0.0519(6) Uani 1 1 d .
H9B H -0.5955 0.1528 -0.3053 0.062 Uiso 1 1 calc R
C10B C -0.50560(17) 0.1462(3) -0.22499(8) 0.0421(5) Uani 1 1 d .
H10B H -0.4391 0.0945 -0.2344 0.051 Uiso 1 1 calc R

loop_
_atom_site_aniso_label
_atom_site_aniso_U_11
_atom_site_aniso_U_22
_atom_site_aniso_U_33
_atom_site_aniso_U_23
_atom_site_aniso_U_13
_atom_site_aniso_U_12
S1A 0.0409(3) 0.0638(4) 0.0376(3) 0.0019(3) 0.0045(2) -0.0133(3)
O1A 0.0333(8) 0.0809(12) 0.0453(9) 0.0085(8) -0.0003(7) -0.0071(8)
N1A 0.0351(10) 0.0584(13) 0.0334(10) 0.0014(9) -0.0032(8) -0.0023(9)
C1A 0.0336(11) 0.0446(15) 0.0395(12) 0.0009(10) 0.0005(9) 0.0005(10)
S2A 0.0743(5) 0.0963(6) 0.0363(3) 0.0046(3) 0.0100(3) -0.0155(4)
C2A 0.0487(13) 0.0453(15) 0.0380(12) -0.0011(10) 0.0039(10) -0.0023(10)
C3A 0.0315(10) 0.0413(13) 0.0367(11) -0.0013(10) 0.0054(8) -0.0019(10)
C4A 0.0328(11) 0.0407(14) 0.0388(12) -0.0010(10) 0.0076(9) -0.0021(9)
C5A 0.0322(10) 0.0361(12) 0.0333(11) -0.0017(9) 0.0052(8) 0.0014(9)
C6A 0.0395(11) 0.0455(14) 0.0336(11) -0.0002(10) 0.0069(9) 0.0005(10)
C7A 0.0335(11) 0.0500(15) 0.0474(13) -0.0054(11) 0.0041(10) -0.0048(10)
C8A 0.0405(13) 0.0550(16) 0.0412(13) -0.0086(11) -0.0061(10) 0.0041(11)
C9A 0.0516(14) 0.0583(16) 0.0308(11) 0.0016(11) 0.0041(10) 0.0098(12)
C10A 0.0388(12) 0.0449(15) 0.0386(12) 0.0019(10) 0.0097(9) 0.0022(10)
S1B 0.0350(3) 0.0696(4) 0.0304(3) -0.0020(3) 0.0032(2) 0.0054(3)
O1B 0.0344(8) 0.0695(11) 0.0411(8) -0.0096(7) 0.0016(6) 0.0056(7)
N1B 0.0346(10) 0.0592(13) 0.0298(10) -0.0012(9) -0.0044(7) 0.0021(9)
C1B 0.0340(11) 0.0369(13) 0.0340(11) -0.0046(9) -0.0014(9) 0.0006(9)
S2B 0.0578(4) 0.1070(6) 0.0295(3) -0.0034(3) 0.0084(3) -0.0030(4)
C2B 0.0430(12) 0.0465(15) 0.0322(11) -0.0016(10) 0.0029(9) -0.0033(10)
C3B 0.0326(11) 0.0367(13) 0.0318(11) 0.0000(9) 0.0026(8) 0.0013(9)
C4B 0.0337(11) 0.0402(13) 0.0325(11) -0.0026(10) 0.0039(8) 0.0042(9)
C5B 0.0359(11) 0.0390(13) 0.0278(10) -0.0012(9) 0.0021(8) -0.0028(9)
C6B 0.0392(12) 0.0597(16) 0.0320(11) 0.0015(11) 0.0024(9) 0.0014(11)
C7B 0.0366(12) 0.0690(19) 0.0479(14) 0.0045(12) 0.0017(10) 0.0037(11)
C8B 0.0441(13) 0.0720(18) 0.0405(13) 0.0061(12) -0.0126(10) -0.0104(13)
C9B 0.0578(15) 0.0646(18) 0.0295(11) -0.0037(11) -0.0017(11) -0.0150(12)
C10B 0.0430(12) 0.0491(15) 0.0338(11) -0.0048(10) 0.0060(9) -0.0052(10)

loop_
_atom_type_symbol
_atom_type_description
_atom_type_scat_dispersion_real
_atom_type_scat_dispersion_imag
_atom_type_scat_source
C C 0.0033 0.0016 'International Tables Vol C Tables 4.2.6.8 and 6.1.1.4'
H H 0.0000 0.0000 'International Tables Vol C Tables 4.2.6.8 and 6.1.1.4'
N N 0.0061 0.0033 'International Tables Vol C Tables 4.2.6.8 and 6.1.1.4'
O O 0.0106 0.0060 'International Tables Vol C Tables 4.2.6.8 and 6.1.1.4'
S S 0.1246 0.1234 'International Tables Vol C Tables 4.2.6.8 and 6.1.1.4'

loop_
_geom_angle_atom_site_label_1
_geom_angle_atom_site_label_2
_geom_angle_atom_site_label_3
_geom_angle
C2A S1A C3A 92.51(9)
C2A N1A C1A 117.91(18)
O1A C1A N1A 123.19(18)
O1A C1A C3A 126.89(19)
N1A C1A C3A 109.91(18)
N1A C2A S2A 126.40(16)
N1A C2A S1A 110.06(15)
S2A C2A S1A 123.54(13)
C4A C3A C1A 120.41(18)
C4A C3A S1A 129.92(15)
C1A C3A S1A 109.62(14)
C3A C4A C5A 131.26(18)
C6A C5A C10A 117.64(18)
C6A C5A C4A 124.74(18)
C10A C5A C4A 117.58(18)
C7A C6A C5A 121.39(19)
C6A C7A C8A 119.9(2)
C9A C8A C7A 119.87(19)
C8A C9A C10A 120.1(2)
C9A C10A C5A 121.0(2)
C2B S1B C3B 92.62(9)
C2B N1B C1B 117.97(17)
O1B C1B N1B 123.76(17)
O1B C1B C3B 126.18(18)
N1B C1B C3B 110.05(17)
N1B C2B S2B 126.25(15)
N1B C2B S1B 109.95(14)
S2B C2B S1B 123.79(13)
C4B C3B C1B 121.04(17)
C4B C3B S1B 129.77(15)
C1B C3B S1B 109.18(13)
C3B C4B C5B 130.34(18)
C6B C5B C10B 117.74(18)
C6B C5B C4B 124.11(17)
C10B C5B C4B 118.08(18)
C7B C6B C5B 121.16(19)
C6B C7B C8B 120.2(2)
C9B C8B C7B 119.8(2)
C8B C9B C10B 120.0(2)
C9B C10B C5B 121.0(2)

loop_
_geom_bond_atom_site_label_1
_geom_bond_atom_site_label_2
_geom_bond_distance
S1A C2A 1.745(2)
S1A C3A 1.7532(19)
O1A C1A 1.217(2)
N1A C2A 1.359(3)
N1A C1A 1.385(2)
C1A C3A 1.469(3)
S2A C2A 1.628(2)
C3A C4A 1.342(2)
C4A C5A 1.455(2)
C5A C6A 1.387(3)
C5A C10A 1.400(3)
C6A C7A 1.376(3)
C7A C8A 1.382(3)
C8A C9A 1.375(3)
C9A C10A 1.376(3)
S1B C2B 1.739(2)
S1B C3B 1.7533(19)
O1B C1B 1.223(2)
N1B C2B 1.363(2)
N1B C1B 1.373(2)
C1B C3B 1.473(3)
S2B C2B 1.622(2)
C3B C4B 1.343(2)
C4B C5B 1.452(2)
C5B C6B 1.389(3)
C5B C10B 1.396(3)
C6B C7B 1.372(3)
C7B C8B 1.379(3)
C8B C9B 1.375(3)
C9B C10B 1.377(3)

loop_
_geom_hbond_atom_site_label_D
_geom_hbond_atom_site_label_H
_geom_hbond_atom_site_label_A
_geom_hbond_distance_DH
_geom_hbond_distance_HA
_geom_hbond_distance_DA
_geom_hbond_angle_DHA
N1A H1A O1B 0.90(2) 1.96(2) 2.846(2) 169.4(18)
N1B H1B O1A 0.838(19) 2.069(19) 2.891(2) 166.6(18)
C6A H6A S1A 0.93 2.57 3.282(2) 133.2
C6B H6B S1B 0.93 2.52 3.236(2) 133.9

loop_
_geom_torsion_atom_site_label_1
_geom_torsion_atom_site_label_2
_geom_torsion_atom_site_label_3
_geom_torsion_atom_site_label_4
_geom_torsion
C3A C4A C5A C6A 2.1(4)
S1A C3A C4A C5A 2.7(4)
C3B C4B C5B C6B 5.2(4)
S1B C3B C4B C5B 4.9(3)
